data_7006211
loop_
_publ_author_name
'Lee, Sang Hoon'
'Wu, Chun Ji'
'Joung, Ui Gab'
'Lee, Bun Yeoul'
'Park, Jinil'

_publ_section_title
;
 Bimetallic phenylene-bridged Cp/amide titanium complexes and their
 olefin polymerization.
;
_journal_issue 40
_journal_name_full 'Dalton transactions (Cambridge, England : 2003)'
_journal_page_first 4608
_journal_page_last 4614
_journal_paper_doi 10.1039/b710017e
_journal_year 2007
_chemical_formula_sum 'C27 H27 Cl4 N Ti2'
_chemical_formula_weight 603.10
_chemical_name_systematic
;
?
;
_space_group_IT_number 14
_symmetry_cell_setting monoclinic
_symmetry_space_group_name_Hall '-P 2yn'
_symmetry_space_group_name_H-M 'P 1 21/n 1'
_atom_sites_solution_hydrogens geom
_atom_sites_solution_primary direct
_atom_sites_solution_secondary difmap
_audit_creation_method SHELXL-97
_cell_angle_alpha 90.00
_cell_angle_beta 93.877(3)
_cell_angle_gamma 90.00
_cell_formula_units_Z 4
_cell_length_a 12.3965(7)
_cell_length_b 11.8196(7)
_cell_length_c 19.4218(8)
_cell_measurement_temperature 293(2)
_cell_measurement_theta_max 27.45
_cell_measurement_theta_min 2.56
_cell_volume 2839.2(3)
_computing_structure_refinement 'SHELXL-97 (Sheldrick, 1997)'
_diffrn_ambient_temperature 293(2)
_diffrn_measured_fraction_theta_full 0.825
_diffrn_measured_fraction_theta_max 0.825
_diffrn_radiation_monochromator graphite
_diffrn_radiation_source 'fine-focus sealed tube'
_diffrn_radiation_type MoK\a
_diffrn_radiation_wavelength 0.71073
_diffrn_reflns_av_R_equivalents 0.1417
_diffrn_reflns_av_sigmaI/netI 0.1754
_diffrn_reflns_limit_h_max 15
_diffrn_reflns_limit_h_min -14
_diffrn_reflns_limit_k_max 13
_diffrn_reflns_limit_k_min -14
_diffrn_reflns_limit_l_max 23
_diffrn_reflns_limit_l_min -18
_diffrn_reflns_number 15378
_diffrn_reflns_theta_full 27.45
_diffrn_reflns_theta_max 27.45
_diffrn_reflns_theta_min 2.56
_exptl_absorpt_coefficient_mu 0.955
_exptl_crystal_colour 'dark red'
_exptl_crystal_density_diffrn 1.411
_exptl_crystal_density_method 'not measured'
_exptl_crystal_description block
_exptl_crystal_F_000 1232
_exptl_crystal_size_max 0.2
_exptl_crystal_size_mid 0.2
_exptl_crystal_size_min 0.15
_refine_diff_density_max 0.321
_refine_diff_density_min -0.376
_refine_diff_density_rms 0.081
_refine_ls_extinction_method none
_refine_ls_goodness_of_fit_ref 1.013
_refine_ls_hydrogen_treatment mixed
_refine_ls_matrix_type full
_refine_ls_number_parameters 312
_refine_ls_number_reflns 5352
_refine_ls_number_restraints 0
_refine_ls_restrained_S_all 1.013
_refine_ls_R_factor_all 0.2080
_refine_ls_R_factor_gt 0.0692
_refine_ls_shift/su_max 0.000
_refine_ls_shift/su_mean 0.000
_refine_ls_structure_factor_coef Fsqd
_refine_ls_weighting_details 'calc w=1/[\s^2^(Fo^2^)+(0.0597P)^2^+0.4136P] where P=(Fo^2^+2Fc^2^)/3'
_refine_ls_weighting_scheme calc
_refine_ls_wR_factor_gt 0.1331
_refine_ls_wR_factor_ref 0.1691
_reflns_number_gt 2179
_reflns_number_total 5352
_reflns_threshold_expression >2sigma(I)
_cod_data_source_file b710017e.txt
_cod_data_source_block 7
_cod_depositor_comments
;
The following automatic conversions were performed:
'_symmetry_cell_setting' value 'Monoclinic' changed to 'monoclinic'
according to '/home/saulius/struct/CIF-dictionaries/cif_core.dic'
dictionary named 'cif_core.dic' version 2.4.1 from 2010-06-29.

Automatic conversion script
Id: cif_fix_enum 1527 2010-12-29 10:47:43Z saulius 
;
_cod_original_sg_symbol_H-M P21/N
_cod_database_code 7006211

loop_
_symmetry_equiv_pos_as_xyz
'x, y, z'
'-x+1/2, y+1/2, -z+1/2'
'-x, -y, -z'
'x-1/2, -y-1/2, z-1/2'

loop_
_atom_site_label
_atom_site_type_symbol
_atom_site_fract_x
_atom_site_fract_y
_atom_site_fract_z
_atom_site_U_iso_or_equiv
_atom_site_adp_type
_atom_site_occupancy
_atom_site_symmetry_multiplicity
_atom_site_calc_flag
_atom_site_refinement_flags
_atom_site_disorder_assembly
_atom_site_disorder_group
Ti1 Ti 0.38301(9) 0.19726(9) 0.20493(5) 0.0471(4) Uani 1 1 d . . .
Ti2 Ti 0.63277(9) 0.31538(10) 0.20457(5) 0.0499(4) Uani 1 1 d . . .
Cl1 Cl 0.35704(15) 0.29618(16) 0.30320(8) 0.0705(6) Uani 1 1 d . . .
Cl2 Cl 0.43212(17) 0.02210(15) 0.23836(9) 0.0750(6) Uani 1 1 d . . .
Cl3 Cl 0.63993(16) 0.21124(16) 0.30017(8) 0.0760(6) Uani 1 1 d . . .
Cl4 Cl 0.57603(16) 0.48811(15) 0.24096(9) 0.0690(6) Uani 1 1 d . . .
N1 N 0.5123(4) 0.2574(4) 0.1537(2) 0.0442(13) Uani 1 1 d . . .
C1 C 0.3300(5) 0.2209(5) 0.0925(3) 0.0446(17) Uani 1 1 d . . .
C2 C 0.2771(5) 0.3053(6) 0.1342(3) 0.0475(17) Uani 1 1 d . . .
C3 C 0.2070(5) 0.2481(7) 0.1820(3) 0.059(2) Uani 1 1 d . . .
H3 H 0.1640 0.2830 0.2131 0.071 Uiso 1 1 calc R . .
C4 C 0.2174(6) 0.1309(7) 0.1716(3) 0.059(2) Uani 1 1 d . . .
H4 H 0.1839 0.0745 0.1958 0.071 Uiso 1 1 calc R . .
C5 C 0.2916(5) 0.1125(6) 0.1150(3) 0.0546(19) Uani 1 1 d . . .
C6 C 0.2964(6) 0.4291(6) 0.1287(3) 0.064(2) Uani 1 1 d . . .
H6A H 0.3683 0.4420 0.1151 0.096 Uiso 1 1 calc R . .
H6B H 0.2882 0.4641 0.1727 0.096 Uiso 1 1 calc R . .
H6C H 0.2451 0.4611 0.0950 0.096 Uiso 1 1 calc R . .
C7 C 0.3238(6) 0.0007(5) 0.0832(3) 0.074(2) Uani 1 1 d . . .
H7A H 0.3966 0.0059 0.0696 0.111 Uiso 1 1 calc R . .
H7B H 0.2759 -0.0154 0.0435 0.111 Uiso 1 1 calc R . .
H7C H 0.3191 -0.0588 0.1165 0.111 Uiso 1 1 calc R . .
C8 C 0.4249(5) 0.2400(5) 0.0459(3) 0.0449(17) Uani 1 1 d . . .
C9 C 0.4348(6) 0.2439(5) -0.0262(3) 0.0493(18) Uani 1 1 d . . .
H9 H 0.3718 0.2306 -0.0538 0.059 Uiso 1 1 calc R . .
C10 C 0.5325(6) 0.2665(5) -0.0627(3) 0.0509(18) Uani 1 1 d . . .
C11 C 0.6244(6) 0.2839(5) -0.0262(3) 0.0526(18) Uani 1 1 d . . .
H11 H 0.6891 0.2973 -0.0464 0.063 Uiso 1 1 calc R . .
C12 C 0.6172(5) 0.2806(5) 0.0456(3) 0.0419(16) Uani 1 1 d . . .
C13 C 0.5192(5) 0.2591(5) 0.0808(3) 0.0388(15) Uani 1 1 d . . .
C14 C 0.5391(6) 0.2702(6) -0.1408(3) 0.070(2) Uani 1 1 d . . .
H14A H 0.6131 0.2789 -0.1514 0.104 Uiso 1 1 calc R . .
H14B H 0.4975 0.3330 -0.1594 0.104 Uiso 1 1 calc R . .
H14C H 0.5108 0.2011 -0.1607 0.104 Uiso 1 1 calc R . .
C15 C 0.7067(5) 0.3001(6) 0.0908(3) 0.0475(17) Uani 1 1 d . . .
C16 C 0.7525(5) 0.2125(6) 0.1304(3) 0.059(2) Uani 1 1 d . . .
C17 C 0.8134(6) 0.2660(7) 0.1791(3) 0.068(2) Uani 1 1 d . . .
H17 H 0.8554 0.2298 0.2140 0.081 Uiso 1 1 calc R . .
C18 C 0.8065(6) 0.3840(7) 0.1713(3) 0.069(2) Uani 1 1 d . . .
H18 H 0.8410 0.4376 0.2001 0.082 Uiso 1 1 calc R . .
C19 C 0.7411(6) 0.4054(6) 0.1148(3) 0.059(2) Uani 1 1 d . . .
C20 C 0.7355(6) 0.0885(6) 0.1234(4) 0.078(2) Uani 1 1 d . . .
H20A H 0.7554 0.0523 0.1666 0.118 Uiso 1 1 calc R . .
H20B H 0.7794 0.0595 0.0885 0.118 Uiso 1 1 calc R . .
H20C H 0.6607 0.0737 0.1105 0.118 Uiso 1 1 calc R . .
C21 C 0.7136(6) 0.5180(6) 0.0851(3) 0.075(2) Uani 1 1 d . . .
H21A H 0.7153 0.5733 0.1213 0.112 Uiso 1 1 calc R . .
H21B H 0.6425 0.5155 0.0622 0.112 Uiso 1 1 calc R . .
H21C H 0.7652 0.5380 0.0524 0.112 Uiso 1 1 calc R . .
C31 C 0.0550(8) 0.0886(10) 0.0228(8) 0.116(3) Uani 1 1 d . . .
H31 H 0.0945 0.1496 0.0413 0.139 Uiso 1 1 calc R . .
C32 C 0.0204(10) 0.0052(13) 0.0667(5) 0.108(3) Uani 1 1 d . . .
H32 H 0.0365 0.0136 0.1139 0.130 Uiso 1 1 calc R . .
C33 C -0.0327(8) -0.0831(11) 0.0454(7) 0.109(3) Uani 1 1 d . . .
H33 H -0.0540 -0.1390 0.0754 0.131 Uiso 1 1 calc R . .
C41 C 0.0297(17) 0.587(3) 0.037(2) 0.167(9) Uani 1 1 d . . .
H41 H 0.0495 0.6488 0.0647 0.200 Uiso 1 1 calc R . .
C42 C 0.0206(14) 0.487(5) 0.0637(8) 0.159(9) Uani 1 1 d . . .
H42 H 0.0376 0.4773 0.1107 0.191 Uiso 1 1 calc R . .
C43 C 0.010(2) 0.597(2) -0.028(2) 0.150(6) Uani 1 1 d . . .
H43 H 0.0190 0.6665 -0.0495 0.180 Uiso 1 1 calc R . .

loop_
_atom_site_aniso_label
_atom_site_aniso_U_11
_atom_site_aniso_U_22
_atom_site_aniso_U_33
_atom_site_aniso_U_23
_atom_site_aniso_U_13
_atom_site_aniso_U_12
Ti1 0.0541(8) 0.0495(8) 0.0369(6) -0.0009(6) -0.0032(5) -0.0023(7)
Ti2 0.0530(8) 0.0528(8) 0.0420(7) 0.0018(6) -0.0114(5) 0.0018(7)
Cl1 0.0710(14) 0.0919(16) 0.0482(10) -0.0209(10) 0.0003(9) 0.0030(12)
Cl2 0.0961(16) 0.0530(12) 0.0730(12) 0.0158(10) -0.0160(10) -0.0072(11)
Cl3 0.0870(16) 0.0838(15) 0.0545(10) 0.0193(10) -0.0144(9) 0.0108(12)
Cl4 0.0816(15) 0.0560(12) 0.0674(12) -0.0098(9) -0.0098(9) -0.0007(11)
N1 0.055(4) 0.043(3) 0.033(3) -0.004(2) -0.008(2) 0.005(3)
C1 0.049(4) 0.051(5) 0.033(3) 0.004(3) -0.005(3) 0.000(4)
C2 0.046(4) 0.058(5) 0.037(4) 0.000(4) -0.005(3) 0.002(4)
C3 0.041(5) 0.089(6) 0.047(4) -0.009(4) -0.005(3) 0.011(4)
C4 0.062(5) 0.062(6) 0.052(4) 0.006(4) -0.008(4) -0.018(4)
C5 0.059(5) 0.060(5) 0.044(4) -0.004(4) -0.009(3) -0.001(4)
C6 0.067(5) 0.055(5) 0.069(5) -0.001(4) -0.002(4) 0.016(4)
C7 0.101(7) 0.052(5) 0.066(5) -0.009(4) -0.013(4) -0.007(5)
C8 0.050(5) 0.038(4) 0.045(4) -0.005(3) -0.008(3) 0.000(3)
C9 0.075(5) 0.037(4) 0.033(4) -0.001(3) -0.014(3) 0.005(4)
C10 0.071(5) 0.042(4) 0.040(4) 0.003(3) 0.005(4) 0.006(4)
C11 0.056(5) 0.051(5) 0.051(4) 0.002(3) 0.003(3) 0.003(4)
C12 0.048(4) 0.038(4) 0.039(4) -0.002(3) -0.006(3) 0.004(3)
C13 0.046(4) 0.035(4) 0.036(4) 0.002(3) 0.002(3) -0.001(3)
C14 0.087(6) 0.089(6) 0.033(4) 0.003(4) 0.000(3) 0.006(5)
C15 0.046(4) 0.053(5) 0.044(4) 0.003(4) 0.004(3) -0.001(4)
C16 0.051(5) 0.066(6) 0.058(4) 0.010(4) -0.007(4) 0.007(4)
C17 0.046(5) 0.088(7) 0.066(5) 0.004(5) -0.012(4) 0.013(5)
C18 0.057(5) 0.080(6) 0.065(5) -0.004(4) -0.023(4) -0.006(5)
C19 0.064(5) 0.057(5) 0.054(5) 0.012(4) 0.002(4) -0.006(4)
C20 0.087(6) 0.059(6) 0.085(5) 0.000(4) -0.022(4) 0.024(5)
C21 0.092(6) 0.062(5) 0.070(5) 0.009(4) -0.002(4) -0.014(5)
C31 0.104(9) 0.114(9) 0.122(9) 0.002(8) -0.040(8) 0.008(7)
C32 0.108(9) 0.150(11) 0.061(6) 0.004(8) -0.029(6) 0.004(8)
C33 0.078(8) 0.128(11) 0.118(10) 0.044(8) -0.019(6) -0.001(7)
C41 0.110(11) 0.20(2) 0.20(2) -0.133(16) 0.077(13) -0.039(13)
C42 0.088(11) 0.30(3) 0.081(8) -0.006(18) -0.030(7) 0.048(19)
C43 0.123(16) 0.132(15) 0.207(19) 0.053(13) 0.095(15) 0.056(13)

loop_
_atom_type_symbol
_atom_type_description
_atom_type_scat_dispersion_real
_atom_type_scat_dispersion_imag
_atom_type_scat_source
C C 0.0033 0.0016 'International Tables Vol C Tables 4.2.6.8 and 6.1.1.4'
H H 0.0000 0.0000 'International Tables Vol C Tables 4.2.6.8 and 6.1.1.4'
N N 0.0061 0.0033 'International Tables Vol C Tables 4.2.6.8 and 6.1.1.4'
Cl Cl 0.1484 0.1585 'International Tables Vol C Tables 4.2.6.8 and 6.1.1.4'
Ti Ti 0.2776 0.4457 'International Tables Vol C Tables 4.2.6.8 and 6.1.1.4'

loop_
_geom_angle_atom_site_label_1
_geom_angle_atom_site_label_2
_geom_angle_atom_site_label_3
_geom_angle
_geom_angle_site_symmetry_1
_geom_angle_site_symmetry_3
_geom_angle_publ_flag
N1 Ti1 C2 87.2(2) . . ?
N1 Ti1 Cl2 104.63(15) . . ?
C2 Ti1 Cl2 147.37(18) . . ?
N1 Ti1 C4 134.6(2) . . ?
C2 Ti1 C4 62.3(2) . . ?
Cl2 Ti1 C4 89.2(2) . . ?
N1 Ti1 C5 98.4(2) . . ?
C2 Ti1 C5 62.2(2) . . ?
Cl2 Ti1 C5 85.76(18) . . ?
C4 Ti1 C5 38.8(2) . . ?
N1 Ti1 C1 71.1(2) . . ?
C2 Ti1 C1 38.1(2) . . ?
Cl2 Ti1 C1 116.79(18) . . ?
C4 Ti1 C1 64.2(2) . . ?
C5 Ti1 C1 37.4(2) . . ?
N1 Ti1 C3 125.3(2) . . ?
C2 Ti1 C3 38.2(2) . . ?
Cl2 Ti1 C3 122.5(2) . . ?
C4 Ti1 C3 36.2(2) . . ?
C5 Ti1 C3 62.6(2) . . ?
C1 Ti1 C3 64.2(2) . . ?
N1 Ti1 Cl1 112.60(14) . . ?
C2 Ti1 Cl1 96.38(17) . . ?
Cl2 Ti1 Cl1 106.39(8) . . ?
C4 Ti1 Cl1 104.0(2) . . ?
C5 Ti1 Cl1 141.77(19) . . ?
C1 Ti1 Cl1 134.33(18) . . ?
C3 Ti1 Cl1 80.86(18) . . ?
N1 Ti1 Ti2 28.58(11) . . ?
C2 Ti1 Ti2 105.17(18) . . ?
Cl2 Ti1 Ti2 98.65(7) . . ?
C4 Ti1 Ti2 162.95(17) . . ?
C5 Ti1 Ti2 126.31(19) . . ?
C1 Ti1 Ti2 98.81(17) . . ?
C3 Ti1 Ti2 138.8(2) . . ?
Cl1 Ti1 Ti2 88.35(6) . . ?
N1 Ti2 Cl3 102.96(16) . . ?
N1 Ti2 Cl4 103.88(16) . . ?
Cl3 Ti2 Cl4 103.40(8) . . ?
N1 Ti2 C17 121.8(2) . . ?
Cl3 Ti2 C17 93.00(18) . . ?
Cl4 Ti2 C17 126.3(2) . . ?
N1 Ti2 C18 132.4(2) . . ?
Cl3 Ti2 C18 114.86(18) . . ?
Cl4 Ti2 C18 94.6(2) . . ?
C17 Ti2 C18 33.8(2) . . ?
N1 Ti2 C15 80.2(2) . . ?
Cl3 Ti2 C15 135.58(17) . . ?
Cl4 Ti2 C15 119.02(17) . . ?
C17 Ti2 C15 52.1(2) . . ?
C18 Ti2 C15 52.7(2) . . ?
N1 Ti2 C16 90.1(2) . . ?
Cl3 Ti2 C16 102.94(17) . . ?
Cl4 Ti2 C16 146.41(19) . . ?
C17 Ti2 C16 31.8(2) . . ?
C18 Ti2 C16 55.1(2) . . ?
C15 Ti2 C16 32.81(19) . . ?
N1 Ti2 C19 103.6(2) . . ?
Cl3 Ti2 C19 145.27(18) . . ?
Cl4 Ti2 C19 91.51(18) . . ?
C17 Ti2 C19 53.7(2) . . ?
C18 Ti2 C19 31.5(2) . . ?
C15 Ti2 C19 32.42(19) . . ?
C16 Ti2 C19 55.2(2) . . ?
N1 Ti2 Ti1 32.06(14) . . ?
Cl3 Ti2 Ti1 75.87(6) . . ?
Cl4 Ti2 Ti1 93.83(6) . . ?
C17 Ti2 Ti1 139.9(2) . . ?
C18 Ti2 Ti1 164.23(16) . . ?
C15 Ti2 Ti1 111.55(16) . . ?
C16 Ti2 Ti1 112.59(18) . . ?
C19 Ti2 Ti1 134.97(16) . . ?
C13 N1 Ti2 114.9(4) . . ?
C13 N1 Ti1 125.7(4) . . ?
Ti2 N1 Ti1 119.4(2) . . ?
C5 C1 C2 105.5(5) . . ?
C5 C1 C8 125.8(6) . . ?
C2 C1 C8 127.5(6) . . ?
C5 C1 Ti1 71.2(3) . . ?
C2 C1 Ti1 70.2(3) . . ?
C8 C1 Ti1 113.6(4) . . ?
C1 C2 C3 109.8(6) . . ?
C1 C2 C6 123.3(6) . . ?
C3 C2 C6 126.8(6) . . ?
C1 C2 Ti1 71.7(3) . . ?
C3 C2 Ti1 72.4(3) . . ?
C6 C2 Ti1 121.0(4) . . ?
C4 C3 C2 107.3(6) . . ?
C4 C3 Ti1 70.9(4) . . ?
C2 C3 Ti1 69.4(3) . . ?
C3 C4 C5 108.4(6) . . ?
C3 C4 Ti1 72.9(4) . . ?
C5 C4 Ti1 70.6(4) . . ?
C1 C5 C4 108.9(6) . . ?
C1 C5 C7 123.1(6) . . ?
C4 C5 C7 128.0(7) . . ?
C1 C5 Ti1 71.4(3) . . ?
C4 C5 Ti1 70.6(3) . . ?
C7 C5 Ti1 124.7(4) . . ?
C13 C8 C9 111.5(6) . . ?
C13 C8 C1 113.8(5) . . ?
C9 C8 C1 134.7(6) . . ?
C8 C9 C10 127.9(6) . . ?
C11 C10 C9 118.7(6) . . ?
C11 C10 C14 115.4(7) . . ?
C9 C10 C14 125.9(6) . . ?
C10 C11 C12 114.8(6) . . ?
C15 C12 C11 121.5(6) . . ?
C15 C12 C13 112.9(5) . . ?
C11 C12 C13 125.6(5) . . ?
C8 C13 N1 113.2(6) . . ?
C8 C13 C12 121.5(5) . . ?
N1 C13 C12 125.3(5) . . ?
C12 C15 C19 125.2(6) . . ?
C12 C15 C16 120.4(6) . . ?
C19 C15 C16 112.3(6) . . ?
C12 C15 Ti2 104.5(4) . . ?
C19 C15 Ti2 75.9(4) . . ?
C16 C15 Ti2 73.7(4) . . ?
C17 C16 C15 103.3(7) . . ?
C17 C16 C20 127.2(7) . . ?
C15 C16 C20 129.4(6) . . ?
C17 C16 Ti2 71.6(4) . . ?
C15 C16 Ti2 73.4(4) . . ?
C20 C16 Ti2 117.0(5) . . ?
C16 C17 C18 111.6(6) . . ?
C16 C17 Ti2 76.7(4) . . ?
C18 C17 Ti2 74.3(4) . . ?
C19 C18 C17 107.7(6) . . ?
C19 C18 Ti2 77.5(4) . . ?
C17 C18 Ti2 71.9(4) . . ?
C18 C19 C15 105.1(6) . . ?
C18 C19 C21 126.8(7) . . ?
C15 C19 C21 128.2(6) . . ?
C18 C19 Ti2 71.0(4) . . ?
C15 C19 Ti2 71.7(4) . . ?
C21 C19 Ti2 122.1(5) . . ?
C33 C31 C32 121.5(10) 3 . ?
C33 C32 C31 123.3(9) . . ?
C32 C33 C31 115.1(10) . 3 ?
C43 C41 C42 117.6(16) . . ?
C43 C42 C41 122.4(17) 3_565 . ?
C42 C43 C41 120.0(16) 3_565 . ?

loop_
_geom_bond_atom_site_label_1
_geom_bond_atom_site_label_2
_geom_bond_distance
_geom_bond_site_symmetry_2
_geom_bond_publ_flag
Ti1 N1 2.069(5) . ?
Ti1 C2 2.236(6) . ?
Ti1 Cl2 2.242(2) . ?
Ti1 C4 2.251(7) . ?
Ti1 C5 2.252(6) . ?
Ti1 C1 2.255(5) . ?
Ti1 C3 2.277(6) . ?
Ti1 Cl1 2.2796(18) . ?
Ti1 Ti2 3.3967(17) . ?
Ti2 N1 1.864(5) . ?
Ti2 Cl3 2.2243(19) . ?
Ti2 Cl4 2.287(2) . ?
Ti2 C17 2.398(7) . ?
Ti2 C18 2.429(8) . ?
Ti2 C15 2.456(6) . ?
Ti2 C16 2.460(7) . ?
Ti2 C19 2.509(7) . ?
N1 C13 1.424(6) . ?
C1 C5 1.445(8) . ?
C1 C2 1.467(8) . ?
C1 C8 1.548(9) . ?
C2 C3 1.477(9) . ?
C2 C6 1.488(8) . ?
C3 C4 1.406(9) . ?
C4 C5 1.496(9) . ?
C5 C7 1.523(8) . ?
C8 C13 1.332(8) . ?
C8 C9 1.415(8) . ?
C9 C10 1.469(9) . ?
C10 C11 1.317(8) . ?
C10 C14 1.524(8) . ?
C11 C12 1.405(8) . ?
C12 C15 1.386(8) . ?
C12 C13 1.456(8) . ?
C15 C19 1.387(8) . ?
C15 C16 1.388(8) . ?
C16 C17 1.331(8) . ?
C16 C20 1.484(9) . ?
C17 C18 1.405(9) . ?
C18 C19 1.344(8) . ?
C19 C21 1.480(8) . ?
C31 C33 1.337(13) 3 ?
C31 C32 1.391(13) . ?
C32 C33 1.287(12) . ?
C33 C31 1.337(13) 3 ?
C41 C43 1.287(19) . ?
C41 C42 1.29(2) . ?
C42 C43 1.250(18) 3_565 ?
C43 C42 1.250(18) 3_565 ?
